data_1540925
loop_
_publ_author_name
'Schubert, K.'
'Gunzel, E.'
'Dorre, E.'

_publ_section_title
;
 Kristallchemische Ergebnisse an Phasen aus B-Elementen
;
_journal_name_full Naturwissenschaften
_journal_page_first 448
_journal_page_last 448
_journal_volume 41
_journal_year 1954
_chemical_formula_sum 'In S'
_space_group_IT_number 58
_symmetry_space_group_name_Hall '-P 2 2n'
_symmetry_space_group_name_H-M 'P n n m'
_cell_angle_alpha 90
_cell_angle_beta 90
_cell_angle_gamma 90
_cell_formula_units_Z 4
_cell_length_a 4.443
_cell_length_b 10.642
_cell_length_c 3.94
_cell_volume 186.293
_citation_journal_id_ASTM NATWAY
_cod_data_source_file Schubert_NATWAY_1954_1282.cif
_cod_data_source_block In1S1
_cod_original_cell_volume 186.2927
_cod_original_formula_sum 'In1 S1'
_cod_database_code 1540925

loop_
_symmetry_equiv_pos_as_xyz
x,y,z
-x,-y,z
x+1/2,-y+1/2,-z+1/2
-x+1/2,y+1/2,-z+1/2
-x,-y,-z
x,y,-z
-x-1/2,y-1/2,z-1/2
x-1/2,-y-1/2,z-1/2

loop_
_atom_site_label
_atom_site_type_symbol
_atom_site_fract_x
_atom_site_fract_y
_atom_site_fract_z
_atom_site_occupancy
_atom_site_U_iso_or_equiv
In1 In 0.125 0.121 0 1 0.0
S1 S 0.995 0.355 0 1 0.0
